data_1557583
loop_
_publ_author_name
'Ding, Pei-Gang'
'Zhou, Feng'
'Wang, Xin'
'Zhao, Qiu-Hua'
'Yu, Jin-Sheng'
'Zhou, Jian'

_publ_section_title
;
 H-bond donor-directed switching of diastereoselectivity in the Michael
 addition of \a-azido ketones to nitroolefins
;
_journal_issue 15
_journal_name_full 'Chemical Science'
_journal_page_first 3852
_journal_page_last 3861
_journal_paper_doi 10.1039/D0SC00475H
_journal_volume 11
_journal_year 2020
_chemical_absolute_configuration rmad
_chemical_formula_moiety 'C19 H15 F N4 O3'
_chemical_formula_sum 'C19 H15 F N4 O3'
_chemical_formula_weight 366.35
_space_group_crystal_system orthorhombic
_space_group_IT_number 19
_space_group_name_Hall 'P 2ac 2ab'
_space_group_name_H-M_alt 'P 21 21 21'
_atom_sites_solution_hydrogens geom
_atom_sites_solution_primary direct
_audit_creation_date 2016-08-15
_audit_creation_method
;
Olex2 1.2
(compiled 2016.02.19 svn.r3266 for OlexSys, GUI svn.r5155)
;
_audit_update_record
;
2018-10-20 deposited with the CCDC.	2020-03-11 downloaded from the CCDC.
;
_cell_angle_alpha 90
_cell_angle_beta 90
_cell_angle_gamma 90
_cell_formula_units_Z 4
_cell_length_a 10.3148(2)
_cell_length_b 11.9114(3)
_cell_length_c 14.6673(3)
_cell_measurement_reflns_used 3485
_cell_measurement_temperature 296(2)
_cell_measurement_theta_max 61.889
_cell_measurement_theta_min 3.711
_cell_volume 1802.08(7)
_computing_cell_refinement 'SAINT v7.68A (Bruker, 2009)'
_computing_data_reduction 'SAINT v7.68A (Bruker, 2009)'
_computing_molecular_graphics 'Olex2 (Dolomanov et al., 2009)'
_computing_publication_material 'Olex2 (Dolomanov et al., 2009)'
_computing_structure_refinement 'ShelXL (Sheldrick, 2015)'
_computing_structure_solution 'ShelXT (Sheldrick, 2015)'
_diffrn_ambient_temperature 296.15
_diffrn_measured_fraction_theta_full 0.991
_diffrn_measured_fraction_theta_max 0.984
_diffrn_measurement_device_type 'Bruker APEX-II CCD'
_diffrn_measurement_method '\f and \w scans'
_diffrn_radiation_monochromator graphite
_diffrn_radiation_type CuK\a
_diffrn_radiation_wavelength 1.54178
_diffrn_reflns_av_R_equivalents 0.0405
_diffrn_reflns_av_unetI/netI 0.0294
_diffrn_reflns_Laue_measured_fraction_full 0.991
_diffrn_reflns_Laue_measured_fraction_max 0.984
_diffrn_reflns_limit_h_max 12
_diffrn_reflns_limit_h_min -12
_diffrn_reflns_limit_k_max 9
_diffrn_reflns_limit_k_min -14
_diffrn_reflns_limit_l_max 16
_diffrn_reflns_limit_l_min -17
_diffrn_reflns_number 12680
_diffrn_reflns_point_group_measured_fraction_full 0.982
_diffrn_reflns_point_group_measured_fraction_max 0.971
_diffrn_reflns_theta_full 67.679
_diffrn_reflns_theta_max 68.605
_diffrn_reflns_theta_min 4.782
_diffrn_standards_number 0
_exptl_absorpt_coefficient_mu 0.848
_exptl_absorpt_correction_T_max 0.7531
_exptl_absorpt_correction_T_min 0.6639
_exptl_absorpt_correction_type multi-scan
_exptl_absorpt_process_details
;
SADABS-2008/1 (Bruker,2008) was used for absorption correction.
wR2(int) was 0.1052 before and 0.0535 after correction.
The Ratio of minimum to maximum transmission is 0.8816.
The \l/2 correction factor is 0.0015.
;
_exptl_crystal_colour colourless
_exptl_crystal_density_diffrn 1.350
_exptl_crystal_description block
_exptl_crystal_F_000 760
_exptl_crystal_size_max 0.25
_exptl_crystal_size_mid 0.2
_exptl_crystal_size_min 0.15
_refine_diff_density_max 0.846
_refine_diff_density_min -0.323
_refine_diff_density_rms 0.057
_refine_ls_abs_structure_details
;
 Flack x determined using 1071 quotients [(I+)-(I-)]/[(I+)+(I-)]
 (Parsons, Flack and Wagner, Acta Cryst. B69 (2013) 249-259).
;
_refine_ls_abs_structure_Flack 0.06(11)
_refine_ls_extinction_coef 0.007(2)
_refine_ls_extinction_expression Fc^*^=kFc[1+0.001xFc^2^\l^3^/sin(2\q)]^-1/4^
_refine_ls_extinction_method 'SHELXL-2014/7 (Sheldrick 2014'
_refine_ls_goodness_of_fit_ref 1.048
_refine_ls_hydrogen_treatment constr
_refine_ls_matrix_type full
_refine_ls_number_parameters 245
_refine_ls_number_reflns 3229
_refine_ls_number_restraints 0
_refine_ls_restrained_S_all 1.048
_refine_ls_R_factor_all 0.0747
_refine_ls_R_factor_gt 0.0691
_refine_ls_shift/su_max 0.006
_refine_ls_shift/su_mean 0.000
_refine_ls_structure_factor_coef Fsqd
_refine_ls_weighting_details 'w=1/[\s^2^(Fo^2^)+(0.1729P)^2^+0.1627P] where P=(Fo^2^+2Fc^2^)/3'
_refine_ls_weighting_scheme calc
_refine_ls_wR_factor_gt 0.2196
_refine_ls_wR_factor_ref 0.2314
_reflns_Friedel_coverage 0.719
_reflns_Friedel_fraction_full 0.970
_reflns_Friedel_fraction_max 0.954
_reflns_number_gt 2819
_reflns_number_total 3229
_reflns_threshold_expression 'I > 2\s(I)'
_cod_data_source_file d0sc00475h3.cif
_cod_data_source_block cu_dm16503_0m
_cod_depositor_comments
;Adding full bibliography for 1557580--1557584.cif.

 Adding full bibliography for 1557580--1557584.cif.
;
_cod_database_code 1557583
_shelx_space_group_comment
;
The symmetry employed for this shelxl refinement is uniquely defined
by the following loop, which should always be used as a source of
symmetry information in preference to the above space-group names.
They are only intended as comments.
;
_shelx_estimated_absorpt_t_max 0.883
_shelx_estimated_absorpt_t_min 0.816
_olex2_refinement_description
;
1. Fixed Uiso
 At 1.2 times of:
  All C(H) groups, All C(H,H) groups
2.a Ternary CH refined with riding coordinates:
 C10(H10)
2.b Secondary CH2 refined with riding coordinates:
 C9(H9A,H9B), C11(H11A,H11B)
2.c Aromatic/amide H refined with riding coordinates:
 C4(H4), C5(H5), C6(H6), C7(H7), C12(H12), C13(H13), C16(H16), C17(H17),
 C18(H18), C19(H19)
;
_shelx_shelxl_version_number 2014/7
_olex2_submission_special_instructions 'No special instructions were received'

loop_
_space_group_symop_operation_xyz
'x, y, z'
'-x+1/2, -y, z+1/2'
'-x, y+1/2, -z+1/2'
'x+1/2, -y+1/2, -z'

loop_
_atom_site_label
_atom_site_type_symbol
_atom_site_fract_x
_atom_site_fract_y
_atom_site_fract_z
_atom_site_U_iso_or_equiv
_atom_site_adp_type
_atom_site_occupancy
_atom_site_site_symmetry_order
_atom_site_calc_flag
_atom_site_refinement_flags_posn
_atom_site_refinement_flags_adp
_atom_site_refinement_flags_occupancy
_atom_site_disorder_assembly
_atom_site_disorder_group
F1 F 0.8690(5) 0.2750(4) 0.4148(4) 0.1503(19) Uani 1 1 d . . . . .
O1 O 0.3852(4) 0.6665(3) 0.2589(3) 0.0965(11) Uani 1 1 d . . . . .
O2 O 0.7432(5) 0.5702(5) 0.1188(3) 0.1203(16) Uani 1 1 d . . . . .
O3 O 0.7578(5) 0.3984(5) 0.0854(4) 0.1327(19) Uani 1 1 d . . . . .
N1 N 0.4770(5) 0.5284(5) 0.4185(3) 0.0891(12) Uani 1 1 d . . . . .
N2 N 0.5193(6) 0.6254(5) 0.4263(3) 0.1017(16) Uani 1 1 d . . . . .
N3 N 0.5593(10) 0.7108(6) 0.4442(5) 0.154(3) Uani 1 1 d . . . . .
N4 N 0.7063(4) 0.4748(5) 0.1240(3) 0.0891(13) Uani 1 1 d . . . . .
C1 C 0.4662(4) 0.4901(4) 0.3232(3) 0.0682(10) Uani 1 1 d . . . . .
C2 C 0.3682(4) 0.5672(4) 0.2724(3) 0.0719(11) Uani 1 1 d . . . . .
C3 C 0.2580(4) 0.4984(4) 0.2443(3) 0.0705(10) Uani 1 1 d . . . . .
C4 C 0.1475(5) 0.5299(5) 0.1951(3) 0.0890(15) Uani 1 1 d . . . . .
H4 H 0.1366 0.6040 0.1766 0.107 Uiso 1 1 calc R . . . .
C5 C 0.0579(5) 0.4527(7) 0.1749(4) 0.1056(19) Uani 1 1 d . . . . .
H5 H -0.0152 0.4725 0.1414 0.127 Uiso 1 1 calc R . . . .
C6 C 0.0747(6) 0.3427(7) 0.2043(4) 0.111(2) Uani 1 1 d . . . . .
H6 H 0.0109 0.2899 0.1914 0.134 Uiso 1 1 calc R . . . .
C7 C 0.1829(6) 0.3103(5) 0.2518(5) 0.0989(16) Uani 1 1 d . . . . .
H7 H 0.1930 0.2360 0.2700 0.119 Uiso 1 1 calc R . . . .
C8 C 0.2767(4) 0.3892(4) 0.2721(3) 0.0740(11) Uani 1 1 d . . . . .
C9 C 0.4001(4) 0.3745(4) 0.3244(4) 0.0805(12) Uani 1 1 d . . . . .
H9A H 0.4549 0.3185 0.2957 0.097 Uiso 1 1 calc R . . . .
H9B H 0.3822 0.3511 0.3865 0.097 Uiso 1 1 calc R . . . .
C10 C 0.5986(4) 0.4978(4) 0.2744(2) 0.0647(9) Uani 1 1 d . . . . .
H10 H 0.6207 0.5775 0.2685 0.078 Uiso 1 1 calc R . . . .
C11 C 0.5864(4) 0.4494(5) 0.1784(3) 0.0776(12) Uani 1 1 d . . . . .
H11A H 0.5740 0.3688 0.1819 0.093 Uiso 1 1 calc R . . . .
H11B H 0.5114 0.4817 0.1484 0.093 Uiso 1 1 calc R . . . .
C12 C 0.7059(4) 0.4419(4) 0.3259(3) 0.0664(9) Uani 1 1 d . . . . .
H12 H 0.7025 0.3646 0.3344 0.080 Uiso 1 1 calc R . . . .
C13 C 0.8051(4) 0.4980(4) 0.3597(3) 0.0683(10) Uani 1 1 d . . . . .
H13 H 0.8018 0.5752 0.3503 0.082 Uiso 1 1 calc R . . . .
C14 C 0.9205(4) 0.4585(4) 0.4101(3) 0.0707(11) Uani 1 1 d . . . . .
C15 C 0.9491(6) 0.3530(5) 0.4349(3) 0.0870(14) Uani 1 1 d . . . . .
C16 C 1.0604(8) 0.3202(7) 0.4809(4) 0.111(2) Uani 1 1 d . . . . .
H16 H 1.0756 0.2456 0.4963 0.133 Uiso 1 1 calc R . . . .
C17 C 1.1471(6) 0.4039(9) 0.5027(4) 0.112(2) Uani 1 1 d . . . . .
H17 H 1.2223 0.3854 0.5342 0.134 Uiso 1 1 calc R . . . .
C18 C 1.1264(6) 0.5091(8) 0.4802(4) 0.110(2) Uani 1 1 d . . . . .
H18 H 1.1883 0.5624 0.4961 0.132 Uiso 1 1 calc R . . . .
C19 C 1.0144(5) 0.5449(9) 0.4329(4) 0.118(3) Uani 1 1 d . . . . .
H19 H 1.0015 0.6198 0.4174 0.141 Uiso 1 1 calc R . . . .

loop_
_atom_site_aniso_label
_atom_site_aniso_U_11
_atom_site_aniso_U_22
_atom_site_aniso_U_33
_atom_site_aniso_U_23
_atom_site_aniso_U_13
_atom_site_aniso_U_12
F1 0.142(4) 0.114(3) 0.195(5) 0.011(3) -0.060(4) 0.002(3)
O1 0.082(2) 0.082(2) 0.126(3) 0.0111(19) -0.013(2) 0.0085(16)
O2 0.115(4) 0.154(4) 0.092(3) 0.016(3) 0.011(3) -0.033(3)
O3 0.092(3) 0.178(5) 0.127(4) -0.049(4) 0.025(3) 0.007(3)
N1 0.085(3) 0.121(3) 0.061(2) -0.008(2) 0.0015(19) 0.015(2)
N2 0.113(4) 0.111(4) 0.080(3) -0.023(3) -0.016(3) 0.032(3)
N3 0.206(8) 0.124(4) 0.134(5) -0.051(4) -0.067(6) 0.038(5)
N4 0.065(2) 0.139(4) 0.063(2) -0.008(2) -0.0066(18) 0.000(2)
C1 0.058(2) 0.084(2) 0.062(2) 0.0019(19) -0.0005(17) 0.0077(18)
C2 0.061(2) 0.083(2) 0.072(2) 0.0008(19) -0.0016(19) 0.0095(18)
C3 0.053(2) 0.099(3) 0.060(2) 0.004(2) 0.0036(17) 0.0045(18)
C4 0.060(2) 0.134(4) 0.073(3) 0.008(3) 0.002(2) 0.014(3)
C5 0.060(3) 0.177(6) 0.079(3) -0.001(4) -0.007(3) -0.006(3)
C6 0.071(3) 0.162(6) 0.102(4) -0.028(4) -0.003(3) -0.024(4)
C7 0.080(3) 0.109(3) 0.107(4) -0.019(3) 0.015(3) -0.015(3)
C8 0.058(2) 0.095(3) 0.069(2) -0.005(2) 0.0105(19) 0.000(2)
C9 0.061(2) 0.087(3) 0.094(3) 0.009(2) 0.002(2) 0.009(2)
C10 0.057(2) 0.080(2) 0.0571(19) -0.0035(17) -0.0075(17) 0.0007(17)
C11 0.057(2) 0.115(3) 0.061(2) -0.011(2) -0.0050(19) -0.006(2)
C12 0.057(2) 0.075(2) 0.067(2) 0.0024(18) -0.0049(18) 0.0029(17)
C13 0.061(2) 0.083(2) 0.061(2) -0.0021(18) -0.0092(17) 0.0005(19)
C14 0.058(2) 0.101(3) 0.0531(18) -0.0017(18) 0.0021(17) 0.012(2)
C15 0.087(3) 0.096(3) 0.078(3) -0.003(2) -0.010(2) 0.014(3)
C16 0.127(5) 0.131(5) 0.074(3) 0.013(3) 0.002(3) 0.049(4)
C17 0.077(4) 0.185(7) 0.074(3) -0.020(4) -0.006(3) 0.036(4)
C18 0.064(3) 0.184(7) 0.083(3) -0.016(4) -0.011(3) 0.004(4)
C19 0.051(2) 0.233(8) 0.070(3) -0.042(4) -0.016(2) -0.006(4)

loop_
_atom_type_symbol
_atom_type_description
_atom_type_scat_dispersion_real
_atom_type_scat_dispersion_imag
_atom_type_scat_source
C C 0.0181 0.0091 'International Tables Vol C Tables 4.2.6.8 and 6.1.1.4'
H H 0.0000 0.0000 'International Tables Vol C Tables 4.2.6.8 and 6.1.1.4'
F F 0.0727 0.0534 'International Tables Vol C Tables 4.2.6.8 and 6.1.1.4'
N N 0.0311 0.0180 'International Tables Vol C Tables 4.2.6.8 and 6.1.1.4'
O O 0.0492 0.0322 'International Tables Vol C Tables 4.2.6.8 and 6.1.1.4'

loop_
_geom_angle_atom_site_label_1
_geom_angle_atom_site_label_2
_geom_angle_atom_site_label_3
_geom_angle
_geom_angle_site_symmetry_1
_geom_angle_site_symmetry_3
_geom_angle_publ_flag
N2 N1 C1 113.7(4) . . ?
N3 N2 N1 171.7(7) . . ?
O2 N4 C11 119.0(5) . . ?
O3 N4 O2 123.3(6) . . ?
O3 N4 C11 117.7(6) . . ?
N1 C1 C2 108.7(4) . . ?
N1 C1 C9 107.4(4) . . ?
N1 C1 C10 110.8(3) . . ?
C9 C1 C2 104.3(3) . . ?
C9 C1 C10 116.8(4) . . ?
C10 C1 C2 108.5(3) . . ?
O1 C2 C1 124.1(4) . . ?
O1 C2 C3 127.9(4) . . ?
C3 C2 C1 108.0(4) . . ?
C4 C3 C2 128.9(5) . . ?
C8 C3 C2 109.8(4) . . ?
C8 C3 C4 121.3(5) . . ?
C3 C4 H4 120.3 . . ?
C5 C4 C3 119.5(6) . . ?
C5 C4 H4 120.3 . . ?
C4 C5 H5 120.2 . . ?
C4 C5 C6 119.6(6) . . ?
C6 C5 H5 120.2 . . ?
C5 C6 H6 119.2 . . ?
C7 C6 C5 121.6(6) . . ?
C7 C6 H6 119.2 . . ?
C6 C7 H7 120.4 . . ?
C6 C7 C8 119.2(6) . . ?
C8 C7 H7 120.4 . . ?
C3 C8 C7 118.8(5) . . ?
C3 C8 C9 112.4(4) . . ?
C7 C8 C9 128.8(5) . . ?
C1 C9 H9A 110.7 . . ?
C1 C9 H9B 110.7 . . ?
C8 C9 C1 105.4(4) . . ?
C8 C9 H9A 110.7 . . ?
C8 C9 H9B 110.7 . . ?
H9A C9 H9B 108.8 . . ?
C1 C10 H10 107.7 . . ?
C11 C10 C1 109.4(3) . . ?
C11 C10 H10 107.7 . . ?
C12 C10 C1 113.2(3) . . ?
C12 C10 H10 107.7 . . ?
C12 C10 C11 111.0(4) . . ?
N4 C11 C10 110.2(3) . . ?
N4 C11 H11A 109.6 . . ?
N4 C11 H11B 109.6 . . ?
C10 C11 H11A 109.6 . . ?
C10 C11 H11B 109.6 . . ?
H11A C11 H11B 108.1 . . ?
C10 C12 H12 118.7 . . ?
C13 C12 C10 122.5(4) . . ?
C13 C12 H12 118.7 . . ?
C12 C13 H13 114.7 . . ?
C12 C13 C14 130.6(4) . . ?
C14 C13 H13 114.7 . . ?
C15 C14 C13 127.7(5) . . ?
C15 C14 C19 117.0(5) . . ?
C19 C14 C13 115.3(5) . . ?
F1 C15 C14 118.5(5) . . ?
F1 C15 C16 116.2(6) . . ?
C14 C15 C16 125.3(6) . . ?
C15 C16 H16 121.8 . . ?
C17 C16 C15 116.5(6) . . ?
C17 C16 H16 121.8 . . ?
C16 C17 H17 119.1 . . ?
C18 C17 C16 121.9(6) . . ?
C18 C17 H17 119.1 . . ?
C17 C18 H18 118.5 . . ?
C17 C18 C19 122.9(8) . . ?
C19 C18 H18 118.5 . . ?
C14 C19 H19 121.8 . . ?
C18 C19 C14 116.4(8) . . ?
C18 C19 H19 121.8 . . ?

loop_
_geom_bond_atom_site_label_1
_geom_bond_atom_site_label_2
_geom_bond_distance
_geom_bond_site_symmetry_2
_geom_bond_publ_flag
F1 C15 1.277(7) . ?
O1 C2 1.211(6) . ?
O2 N4 1.201(7) . ?
O3 N4 1.196(7) . ?
N1 N2 1.240(8) . ?
N1 C1 1.475(6) . ?
N2 N3 1.128(9) . ?
N4 C11 1.503(6) . ?
C1 C2 1.556(6) . ?
C1 C9 1.537(6) . ?
C1 C10 1.545(6) . ?
C2 C3 1.461(6) . ?
C3 C4 1.401(6) . ?
C3 C8 1.376(7) . ?
C4 H4 0.9300 . ?
C4 C5 1.337(9) . ?
C5 H5 0.9300 . ?
C5 C6 1.390(10) . ?
C6 H6 0.9300 . ?
C6 C7 1.371(10) . ?
C7 H7 0.9300 . ?
C7 C8 1.382(7) . ?
C8 C9 1.497(7) . ?
C9 H9A 0.9700 . ?
C9 H9B 0.9700 . ?
C10 H10 0.9800 . ?
C10 C11 1.526(6) . ?
C10 C12 1.496(6) . ?
C11 H11A 0.9700 . ?
C11 H11B 0.9700 . ?
C12 H12 0.9300 . ?
C12 C13 1.318(6) . ?
C13 H13 0.9300 . ?
C13 C14 1.478(6) . ?
C14 C15 1.341(7) . ?
C14 C19 1.453(9) . ?
C15 C16 1.388(9) . ?
C16 H16 0.9300 . ?
C16 C17 1.377(11) . ?
C17 H17 0.9300 . ?
C17 C18 1.313(11) . ?
C18 H18 0.9300 . ?
C18 C19 1.414(9) . ?
C19 H19 0.9300 . ?

loop_
_geom_torsion_atom_site_label_1
_geom_torsion_atom_site_label_2
_geom_torsion_atom_site_label_3
_geom_torsion_atom_site_label_4
_geom_torsion
_geom_torsion_site_symmetry_1
_geom_torsion_site_symmetry_2
_geom_torsion_site_symmetry_3
_geom_torsion_site_symmetry_4
_geom_torsion_publ_flag
F1 C15 C16 C17 180.0(6) . . . . ?
O1 C2 C3 C4 0.6(8) . . . . ?
O1 C2 C3 C8 179.3(5) . . . . ?
O2 N4 C11 C10 -53.1(6) . . . . ?
O3 N4 C11 C10 129.3(5) . . . . ?
N1 C1 C2 O1 64.5(6) . . . . ?
N1 C1 C2 C3 -116.3(4) . . . . ?
N1 C1 C9 C8 118.1(4) . . . . ?
N1 C1 C10 C11 175.8(4) . . . . ?
N1 C1 C10 C12 51.4(5) . . . . ?
N2 N1 C1 C2 -62.2(6) . . . . ?
N2 N1 C1 C9 -174.4(4) . . . . ?
N2 N1 C1 C10 57.0(6) . . . . ?
C1 C2 C3 C4 -178.5(4) . . . . ?
C1 C2 C3 C8 0.2(5) . . . . ?
C1 C10 C11 N4 169.7(4) . . . . ?
C1 C10 C12 C13 -115.2(5) . . . . ?
C2 C1 C9 C8 2.9(5) . . . . ?
C2 C1 C10 C11 -65.0(5) . . . . ?
C2 C1 C10 C12 170.6(3) . . . . ?
C2 C3 C4 C5 178.9(5) . . . . ?
C2 C3 C8 C7 -179.8(4) . . . . ?
C2 C3 C8 C9 1.8(5) . . . . ?
C3 C4 C5 C6 1.0(9) . . . . ?
C3 C8 C9 C1 -3.0(5) . . . . ?
C4 C3 C8 C7 -1.0(7) . . . . ?
C4 C3 C8 C9 -179.4(4) . . . . ?
C4 C5 C6 C7 -1.7(10) . . . . ?
C5 C6 C7 C8 1.0(9) . . . . ?
C6 C7 C8 C3 0.3(8) . . . . ?
C6 C7 C8 C9 178.5(5) . . . . ?
C7 C8 C9 C1 178.7(5) . . . . ?
C8 C3 C4 C5 0.3(7) . . . . ?
C9 C1 C2 O1 178.8(5) . . . . ?
C9 C1 C2 C3 -2.0(5) . . . . ?
C9 C1 C10 C11 52.4(5) . . . . ?
C9 C1 C10 C12 -72.0(5) . . . . ?
C10 C1 C2 O1 -56.1(6) . . . . ?
C10 C1 C2 C3 123.1(4) . . . . ?
C10 C1 C9 C8 -116.8(4) . . . . ?
C10 C12 C13 C14 -178.4(4) . . . . ?
C11 C10 C12 C13 121.3(5) . . . . ?
C12 C10 C11 N4 -64.6(5) . . . . ?
C12 C13 C14 C15 -1.5(8) . . . . ?
C12 C13 C14 C19 176.9(5) . . . . ?
C13 C14 C15 F1 -0.8(8) . . . . ?
C13 C14 C15 C16 178.8(5) . . . . ?
C13 C14 C19 C18 -179.3(4) . . . . ?
C14 C15 C16 C17 0.3(9) . . . . ?
C15 C14 C19 C18 -0.7(7) . . . . ?
C15 C16 C17 C18 -0.8(10) . . . . ?
C16 C17 C18 C19 0.5(10) . . . . ?
C17 C18 C19 C14 0.2(9) . . . . ?
C19 C14 C15 F1 -179.3(6) . . . . ?
C19 C14 C15 C16 0.4(8) . . . . ?
